data_8000254
loop_
_publ_author_name
'Sui, Qi'
'Yang, Ning-Ning'
'Gong, Teng'
'Li, Peng'
'Yuan, Ye'
'Gao, En-Qing'
'Wang, Lin'

_publ_section_title
;
 Impact of Lattice Water on Solid-State Electron Transfer in Viologen
 Pseudopolymorphs: Modulation of Photo- and Piezochromism.
;
_journal_issue 21
_journal_name_full 'The journal of physical chemistry letters'
_journal_page_first 5450
_journal_page_last 5455
_journal_paper_doi 10.1021/acs.jpclett.7b02452
_journal_volume 8
_journal_year 2017
_chemical_formula_sum 'C24 H26 Cl2 N2 O8'
_chemical_formula_weight 541.37
_space_group_crystal_system monoclinic
_space_group_IT_number 14
_space_group_name_Hall '-P 2ybc'
_space_group_name_H-M_alt 'P 1 21/c 1'
_symmetry_space_group_name_Hall '-P 2ybc'
_symmetry_space_group_name_H-M 'P 1 21/c 1'
_atom_sites_solution_hydrogens mixed
_atom_sites_solution_primary direct
_atom_sites_solution_secondary difmap
_audit_creation_method SHELXL-2014
_cell_angle_alpha 90
_cell_angle_beta 113.4510(10)
_cell_angle_gamma 90
_cell_formula_units_Z 2
_cell_length_a 7.6272(3)
_cell_length_b 26.0909(10)
_cell_length_c 6.9724(3)
_cell_measurement_reflns_used 4135
_cell_measurement_temperature 296(2)
_cell_measurement_theta_max 24.72
_cell_measurement_theta_min 2.91
_cell_volume 1272.90(9)
_computing_cell_refinement 'Bruker SMART'
_computing_data_collection 'Bruker SMART'
_computing_data_reduction 'Bruker SAINT'
_computing_molecular_graphics 'Bruker SHELXTL'
_computing_publication_material 'Bruker SHELXTL'
_computing_structure_refinement 'SHELXL-2014 (Sheldrick, 2014)'
_computing_structure_solution 'Bruker SHELXTL'
_diffrn_ambient_temperature 296(2)
_diffrn_measured_fraction_theta_full 1.000
_diffrn_measured_fraction_theta_max 0.978
_diffrn_measurement_device_type 'CCD area detector'
_diffrn_measurement_method 'phi and omega scans'
_diffrn_radiation_type MoK\a
_diffrn_radiation_wavelength 0.71073
_diffrn_reflns_av_R_equivalents 0.0402
_diffrn_reflns_av_unetI/netI 0.0316
_diffrn_reflns_Laue_measured_fraction_full 1.000
_diffrn_reflns_Laue_measured_fraction_max 0.978
_diffrn_reflns_limit_h_max 10
_diffrn_reflns_limit_h_min -9
_diffrn_reflns_limit_k_max 34
_diffrn_reflns_limit_k_min -34
_diffrn_reflns_limit_l_max 8
_diffrn_reflns_limit_l_min -8
_diffrn_reflns_number 17425
_diffrn_reflns_point_group_measured_fraction_full 1.000
_diffrn_reflns_point_group_measured_fraction_max 0.978
_diffrn_reflns_theta_full 25.242
_diffrn_reflns_theta_max 28.284
_diffrn_reflns_theta_min 1.561
_diffrn_source 'fine-focus sealed tube'
_exptl_absorpt_coefficient_mu 0.306
_exptl_absorpt_correction_T_max 0.7457
_exptl_absorpt_correction_T_min 0.6916
_exptl_absorpt_correction_type multi-scan
_exptl_absorpt_process_details SADABS
_exptl_crystal_colour yellow
_exptl_crystal_density_diffrn 1.412
_exptl_crystal_density_meas ?
_exptl_crystal_density_method 'not measured'
_exptl_crystal_description prism
_exptl_crystal_F_000 564
_exptl_crystal_size_max 0.400
_exptl_crystal_size_mid 0.120
_exptl_crystal_size_min 0.100
_exptl_transmission_factor_max 'not measured'
_exptl_transmission_factor_min 'not measured'
_refine_diff_density_max 0.270
_refine_diff_density_min -0.318
_refine_diff_density_rms 0.045
_refine_ls_extinction_method none
_refine_ls_goodness_of_fit_ref 1.029
_refine_ls_hydrogen_treatment mixed
_refine_ls_matrix_type full
_refine_ls_number_parameters 179
_refine_ls_number_reflns 3096
_refine_ls_number_restraints 4
_refine_ls_restrained_S_all 1.030
_refine_ls_R_factor_all 0.0677
_refine_ls_R_factor_gt 0.0411
_refine_ls_shift/su_max 0.000
_refine_ls_shift/su_mean 0.000
_refine_ls_structure_factor_coef Fsqd
_refine_ls_weighting_details 'w=1/[\s^2^(Fo^2^)+(0.0558P)^2^+0.3110P] where P=(Fo^2^+2Fc^2^)/3'
_refine_ls_weighting_scheme calc
_refine_ls_wR_factor_gt 0.1026
_refine_ls_wR_factor_ref 0.1174
_reflns_Friedel_coverage 0.000
_reflns_number_gt 2155
_reflns_number_total 3096
_reflns_threshold_expression 'I > 2\s(I)'
_cod_data_source_file jz7b02452_si_005.cif
_cod_data_source_block 1_4H2O
_cod_depositor_comments
;
The following automatic conversions were performed:

'_exptl_crystal_density_meas' value 'not measured' was changed to '?'
- the value is perceived as not measured.

Automatic conversion script
Id: cif_fix_values 4973 2017-02-22 13:04:09Z antanas 

 Adding full bibliography for 8000253--8000257.cif.
;
_cod_database_code 8000254
_shelx_space_group_comment
;
The symmetry employed for this shelxl refinement is uniquely defined
by the following loop, which should always be used as a source of
symmetry information in preference to the above space-group names.
They are only intended as comments.
;
_shelx_estimated_absorpt_t_min 0.887
_shelx_estimated_absorpt_t_max 0.970
_shelxl_version_number 2014-3

loop_
_space_group_symop_operation_xyz
'x, y, z'
'-x, y+1/2, -z+1/2'
'-x, -y, -z'
'x, -y-1/2, z-1/2'

loop_
_atom_site_label
_atom_site_type_symbol
_atom_site_fract_x
_atom_site_fract_y
_atom_site_fract_z
_atom_site_U_iso_or_equiv
_atom_site_adp_type
_atom_site_occupancy
_atom_site_site_symmetry_order
_atom_site_calc_flag
_atom_site_refinement_flags_posn
_atom_site_refinement_flags_adp
C1 C 0.4538(2) 0.47434(6) 0.9779(3) 0.0307(4) Uani 1 1 d . .
C2 C 0.3350(3) 0.46013(6) 0.7778(3) 0.0406(4) Uani 1 1 d . .
H2A H 0.3096 0.4831 0.6680 0.049 Uiso 1 1 calc R U
C3 C 0.2542(3) 0.41235(6) 0.7400(3) 0.0400(4) Uani 1 1 d . .
H3A H 0.1745 0.4032 0.6042 0.048 Uiso 1 1 calc R U
C4 C 0.4021(3) 0.39141(6) 1.0930(3) 0.0403(4) Uani 1 1 d . .
H4A H 0.4241 0.3679 1.2005 0.048 Uiso 1 1 calc R U
C5 C 0.4857(3) 0.43879(7) 1.1366(3) 0.0428(5) Uani 1 1 d . .
H5A H 0.5646 0.4473 1.2735 0.051 Uiso 1 1 calc R U
C6 C 0.2017(2) 0.32806(6) 0.8478(3) 0.0301(4) Uani 1 1 d . .
C7 C 0.0089(2) 0.32439(6) 0.7251(3) 0.0345(4) Uani 1 1 d . .
H7A H -0.0646 0.3537 0.6757 0.041 Uiso 1 1 calc R U
C8 C -0.0727(2) 0.27633(6) 0.6770(3) 0.0346(4) Uani 1 1 d . .
H8A H -0.2026 0.2732 0.5947 0.041 Uiso 1 1 calc R U
C9 C 0.0372(2) 0.23279(6) 0.7504(3) 0.0291(3) Uani 1 1 d . .
C10 C 0.2310(2) 0.23718(6) 0.8747(3) 0.0323(4) Uani 1 1 d . .
H10A H 0.3045 0.2079 0.9245 0.039 Uiso 1 1 calc R U
C11 C 0.3150(2) 0.28514(6) 0.9248(3) 0.0340(4) Uani 1 1 d . .
H11A H 0.4446 0.2884 1.0082 0.041 Uiso 1 1 calc R U
C12 C -0.0569(2) 0.18151(6) 0.6892(3) 0.0328(4) Uani 1 1 d . .
N1 N 0.28805(19) 0.37866(5) 0.8952(2) 0.0307(3) Uani 1 1 d . .
O1 O 0.06367(19) 0.14312(4) 0.7579(2) 0.0450(4) Uani 1 1 d D .
H1 H 0.008(4) 0.1122(7) 0.719(4) 0.084(8) Uiso 1 1 d D .
O2 O -0.22558(19) 0.17660(5) 0.5857(2) 0.0518(4) Uani 1 1 d . .
O3 O -0.0684(2) 0.05361(5) 0.6537(3) 0.0528(4) Uani 1 1 d . .
H3B H 0.017(4) 0.0299(11) 0.710(4) 0.079 Uiso 1 1 d . U
H3C H -0.104(4) 0.0493(9) 0.523(5) 0.079 Uiso 1 1 d . U
O4 O -0.4425(2) 0.14524(6) 0.1359(3) 0.0690(5) Uani 1 1 d D .
H4B H -0.383(4) 0.1560(11) 0.265(3) 0.103 Uiso 1 1 d D U
H4C H -0.388(4) 0.1154(8) 0.138(5) 0.103 Uiso 1 1 d D U
Cl1 Cl 0.79516(9) 0.04146(2) 0.17778(8) 0.0611(2) Uani 1 1 d . .

loop_
_atom_site_aniso_label
_atom_site_aniso_U_11
_atom_site_aniso_U_22
_atom_site_aniso_U_33
_atom_site_aniso_U_23
_atom_site_aniso_U_13
_atom_site_aniso_U_12
C1 0.0336(9) 0.0223(7) 0.0349(9) -0.0026(6) 0.0124(7) -0.0021(6)
C2 0.0546(11) 0.0272(8) 0.0323(10) 0.0008(7) 0.0092(8) -0.0087(7)
C3 0.0515(11) 0.0292(8) 0.0302(9) -0.0021(7) 0.0068(8) -0.0082(7)
C4 0.0491(11) 0.0326(9) 0.0334(10) 0.0021(7) 0.0103(8) -0.0107(7)
C5 0.0545(12) 0.0330(9) 0.0315(10) -0.0017(7) 0.0070(8) -0.0143(8)
C6 0.0352(9) 0.0227(7) 0.0336(9) -0.0031(6) 0.0150(7) -0.0054(6)
C7 0.0334(9) 0.0247(8) 0.0427(10) 0.0005(7) 0.0123(8) 0.0019(6)
C8 0.0286(8) 0.0297(8) 0.0423(10) -0.0017(7) 0.0109(7) -0.0019(6)
C9 0.0336(8) 0.0249(7) 0.0301(9) -0.0020(6) 0.0142(7) -0.0036(6)
C10 0.0347(9) 0.0252(7) 0.0345(9) 0.0006(6) 0.0112(7) 0.0009(6)
C11 0.0304(8) 0.0307(8) 0.0371(10) -0.0005(7) 0.0095(7) -0.0020(6)
C12 0.0378(9) 0.0262(8) 0.0339(9) -0.0014(7) 0.0139(7) -0.0025(7)
N1 0.0344(7) 0.0236(6) 0.0334(8) -0.0035(5) 0.0128(6) -0.0047(5)
O1 0.0463(8) 0.0237(6) 0.0521(8) -0.0014(5) 0.0059(6) -0.0001(5)
O2 0.0350(7) 0.0339(7) 0.0750(10) -0.0062(6) 0.0098(7) -0.0071(5)
O3 0.0690(10) 0.0283(7) 0.0515(9) -0.0050(6) 0.0138(8) -0.0007(6)
O4 0.0494(10) 0.0583(10) 0.0856(13) 0.0040(9) 0.0126(9) 0.0050(7)
Cl1 0.0755(4) 0.0480(3) 0.0435(3) -0.0043(2) 0.0062(3) 0.0123(2)

loop_
_atom_type_symbol
_atom_type_description
_atom_type_scat_dispersion_real
_atom_type_scat_dispersion_imag
_atom_type_scat_source
C C 0.0033 0.0016 'International Tables Vol C Tables 4.2.6.8 and 6.1.1.4'
H H 0.0000 0.0000 'International Tables Vol C Tables 4.2.6.8 and 6.1.1.4'
N N 0.0061 0.0033 'International Tables Vol C Tables 4.2.6.8 and 6.1.1.4'
O O 0.0106 0.0060 'International Tables Vol C Tables 4.2.6.8 and 6.1.1.4'
Cl Cl 0.1484 0.1585 'International Tables Vol C Tables 4.2.6.8 and 6.1.1.4'

loop_
_geom_angle_atom_site_label_1
_geom_angle_atom_site_label_2
_geom_angle_atom_site_label_3
_geom_angle
_geom_angle_site_symmetry_3
C2 C1 C5 117.57(14) .
C2 C1 C1 121.21(19) 3_667
C5 C1 C1 121.21(19) 3_667
C3 C2 C1 120.29(16) .
N1 C3 C2 121.03(16) .
N1 C4 C5 120.27(16) .
C4 C5 C1 120.54(17) .
C7 C6 C11 122.06(14) .
C7 C6 N1 118.60(14) .
C11 C6 N1 119.33(14) .
C6 C7 C8 118.69(15) .
C7 C8 C9 120.52(15) .
C8 C9 C10 120.05(14) .
C8 C9 C12 118.50(14) .
C10 C9 C12 121.44(14) .
C11 C10 C9 120.16(15) .
C6 C11 C10 118.52(15) .
O2 C12 O1 124.22(15) .
O2 C12 C9 122.79(15) .
O1 C12 C9 112.99(14) .
C3 N1 C4 120.28(14) .
C3 N1 C6 119.27(14) .
C4 N1 C6 120.45(14) .

loop_
_geom_bond_atom_site_label_1
_geom_bond_atom_site_label_2
_geom_bond_distance
_geom_bond_site_symmetry_2
C1 C2 1.378(2) .
C1 C5 1.389(2) .
C1 C1 1.487(3) 3_667
C2 C3 1.369(2) .
C3 N1 1.337(2) .
C4 N1 1.347(2) .
C4 C5 1.369(2) .
C6 C7 1.379(2) .
C6 C11 1.385(2) .
C6 N1 1.4534(19) .
C7 C8 1.381(2) .
C8 C9 1.383(2) .
C9 C10 1.389(2) .
C9 C12 1.498(2) .
C10 C11 1.386(2) .
C12 O2 1.206(2) .
C12 O1 1.315(2) .

loop_
_geom_hbond_atom_site_label_D
_geom_hbond_atom_site_label_H
_geom_hbond_atom_site_label_A
_geom_hbond_distance_DH
_geom_hbond_distance_HA
_geom_hbond_distance_DA
_geom_hbond_angle_DHA
_geom_hbond_site_symmetry_A
C2 H2A Cl1 0.93 2.69 3.6153(19) 173.2 2_655
C3 H3A O1 0.93 2.53 3.408(2) 158.6 4_565
C5 H5A Cl1 0.93 2.68 3.6037(19) 172.6 4_567
C7 H7A Cl1 0.93 2.94 3.8197(17) 158.6 4_466
C11 H11A O2 0.93 2.52 3.377(2) 152.6 4_666
O1 H1 O3 0.902(17) 1.634(17) 2.5325(17) 174(3) .
O3 H3B Cl1 0.87(3) 2.29(3) 3.1509(16) 171(3) 3_656
O3 H3C Cl1 0.85(3) 2.23(3) 3.0736(18) 177(2) 1_455
O4 H4B O2 0.876(17) 2.145(18) 3.019(2) 176(3) .
O4 H4C Cl1 0.881(17) 2.331(18) 3.2067(17) 172(3) 1_455
